data_4087297
loop_
_publ_author_name
'Baird, Drake A.'
'Jamal, S.'
'Johnson, Samuel A.'

_publ_section_title
;
 Influence of the Transmetalating Agent in Difficult Coupling Reactions:
 Control in the Selectivity of C--F Bond Activation by Ni(0) Complexes in
 the Presence of AlMe3
;
_journal_issue 7
_journal_name_full Organometallics
_journal_page_first 1436
_journal_paper_doi 10.1021/acs.organomet.7b00165
_journal_volume 36
_journal_year 2017
_chemical_compound_source synthesized
_chemical_formula_moiety 'C19  H37  F Ni  P2'
_chemical_formula_sum 'C19 H37 F Ni P2'
_chemical_formula_weight 405.13
_space_group_IT_number 2
_symmetry_cell_setting triclinic
_symmetry_Int_Tables_number 2
_symmetry_space_group_name_Hall '-P 1'
_symmetry_space_group_name_H-M 'P -1'
_atom_sites_solution_hydrogens geom
_atom_sites_solution_primary direct
_atom_sites_solution_secondary difmap
_audit_conform_dict_location ftp://ftp.iucr.org/pub/cif_core.dic
_audit_conform_dict_name cif_core.dic
_audit_conform_dict_version 2.4.3
_audit_creation_date 2015-06-02T12:17:42-00:00
_audit_creation_method 'WinGX routine CIF_UPDATE'
_cell_angle_alpha 95.4440(10)
_cell_angle_beta 97.7340(10)
_cell_angle_gamma 111.0600(10)
_cell_formula_units_Z 2
_cell_length_a 8.8535(4)
_cell_length_b 9.1739(4)
_cell_length_c 14.9537(7)
_cell_measurement_reflns_used 9759
_cell_measurement_temperature 143(2)
_cell_measurement_theta_max 38.49
_cell_measurement_theta_min 3.04
_cell_measurement_wavelength 0.71073
_cell_volume 1109.56(9)
_computing_cell_refinement 'Bruker SAINT'
_computing_data_collection 'Bruker APEX2'
_computing_data_reduction 'Bruker SAINT'
_computing_molecular_graphics 'ORTEP-3 for Windows (Farrugia, 2012)'
_computing_publication_material 'SHELXL (Sheldrick, 2008)'
_computing_structure_refinement 'SHELXL-2014/7 (Sheldrick, 2014)'
_computing_structure_solution 'SHELXS-97 (Sheldrick, 2008)'
_diffrn_ambient_temperature 143(2)
_diffrn_measured_fraction_theta_full 0.999
_diffrn_measured_fraction_theta_max 0.999
_diffrn_measurement_device_type 'Bruker APEX-II CCD'
_diffrn_measurement_method '\f and \w scans'
_diffrn_radiation_probe x-ray
_diffrn_radiation_type MoK\a
_diffrn_radiation_wavelength 0.71073
_diffrn_reflns_av_R_equivalents 0.0507
_diffrn_reflns_av_unetI/netI 0.0299
_diffrn_reflns_Laue_measured_fraction_full 0.999
_diffrn_reflns_Laue_measured_fraction_max 0.999
_diffrn_reflns_limit_h_max 15
_diffrn_reflns_limit_h_min -15
_diffrn_reflns_limit_k_max 15
_diffrn_reflns_limit_k_min -15
_diffrn_reflns_limit_l_max 25
_diffrn_reflns_limit_l_min -25
_diffrn_reflns_number 72918
_diffrn_reflns_point_group_measured_fraction_full 0.999
_diffrn_reflns_point_group_measured_fraction_max 0.999
_diffrn_reflns_theta_full 37.5
_diffrn_reflns_theta_max 37.5
_diffrn_reflns_theta_min 2.962
_diffrn_standards_number 0
_exptl_absorpt_coefficient_mu 1.024
_exptl_absorpt_correction_T_max 0.863
_exptl_absorpt_correction_T_min 0.824
_exptl_absorpt_correction_type multi-scan
_exptl_crystal_colour yellow
_exptl_crystal_density_diffrn 1.213
_exptl_crystal_density_method 'not measured'
_exptl_crystal_description block
_exptl_crystal_F_000 436
_exptl_crystal_size_max 0.25
_exptl_crystal_size_mid 0.21
_exptl_crystal_size_min 0.15
_refine_diff_density_max 0.955
_refine_diff_density_min -0.937
_refine_diff_density_rms
;0.081 -refine_special_details 
Crystals were initially found to have a unit cell a = 10.204, b = 14.860, c = 14.9524,
alpha = 91.237, beta = 101.62, gamma = 92.186, with Volume = 2217.89.  Attempts to solve the structure 
in this unit cell lead to a solution with two molecules related by translation,
and the smaller cell that provided this solution.  The additional data is
much weaker and may be indicative of a modulated structure, though attempts
to solve it as such failed. 
;
_refine_ls_extinction_method none
_refine_ls_goodness_of_fit_ref 1.044
_refine_ls_hydrogen_treatment constr
_refine_ls_matrix_type full
_refine_ls_number_constraints 0
_refine_ls_number_parameters 225
_refine_ls_number_reflns 11686
_refine_ls_number_restraints 0
_refine_ls_restrained_S_all 1.044
_refine_ls_R_factor_all 0.0591
_refine_ls_R_factor_gt 0.0444
_refine_ls_shift/su_max 0.002
_refine_ls_shift/su_mean 0
_refine_ls_structure_factor_coef Fsqd
_refine_ls_weighting_details 'w=1/[\s^2^(Fo^2^)+(0.0432P)^2^+0.6125P] where P=(Fo^2^+2Fc^2^)/3'
_refine_ls_weighting_scheme calc
_refine_ls_wR_factor_gt 0.1067
_refine_ls_wR_factor_ref 0.1153
_reflns_Friedel_coverage 0
_reflns_number_gt 9372
_reflns_number_total 11686
_reflns_threshold_expression 'I > 2\s(I)'
_cod_data_source_file om7b00165_si_002.cif
_cod_data_source_block shelx
_cod_database_code 4087297

loop_
_symmetry_equiv_pos_as_xyz
'x, y, z'
'-x, -y, -z'

loop_
_atom_site_label
_atom_site_type_symbol
_atom_site_fract_x
_atom_site_fract_y
_atom_site_fract_z
_atom_site_U_iso_or_equiv
_atom_site_adp_type
_atom_site_occupancy
_atom_site_site_symmetry_order
_atom_site_calc_flag
_atom_site_refinement_flags_posn
_atom_site_refinement_flags_adp
_atom_site_refinement_flags_occupancy
Ni1 Ni 0.97282(2) 0.83624(2) 0.22842(2) 0.02093(4) Uani 1 1 d . . .
P1 P 0.79594(4) 0.92403(4) 0.16135(3) 0.02671(7) Uani 1 1 d . . .
P2 P 1.14718(5) 0.75454(6) 0.30130(3) 0.03688(9) Uani 1 1 d . . .
F1A F 0.5821(3) 0.6111(4) 0.46180(17) 0.0808(11) Uani 0.546(4) 1 d . . P
F1B F 0.5159(4) 0.2698(3) 0.1978(3) 0.0891(16) Uani 0.454(4) 1 d . . P
C1 C 0.79117(15) 0.67875(17) 0.26724(10) 0.0289(2) Uani 1 1 d . . .
C2 C 0.74334(19) 0.7037(3) 0.35138(11) 0.0415(4) Uani 1 1 d . . .
H2 H 0.7953 0.804 0.389 0.05 Uiso 1 1 calc R U .
C3 C 0.6200(2) 0.5827(3) 0.38073(15) 0.0570(6) Uani 1 1 d . . .
H3 H 0.5916 0.6035 0.4383 0.068 Uiso 0.454(4) 1 calc R U P
C4 C 0.5391(2) 0.4363(3) 0.32999(19) 0.0642(7) Uani 1 1 d . . .
H4 H 0.4558 0.3557 0.351 0.077 Uiso 1 1 calc R U .
C5 C 0.5835(2) 0.4107(2) 0.24735(19) 0.0560(6) Uani 1 1 d . . .
H5 H 0.5291 0.3101 0.2103 0.067 Uiso 0.546(4) 1 calc R U P
C6 C 0.70576(19) 0.52746(18) 0.21588(13) 0.0386(3) Uani 1 1 d . . .
H6 H 0.7322 0.5042 0.1581 0.046 Uiso 1 1 calc R U .
C7 C 1.15929(19) 0.9916(2) 0.18611(14) 0.0436(4) Uani 1 1 d . . .
H7A H 1.2604 0.9741 0.2067 0.065 Uiso 1 1 calc R U .
H7B H 1.1725 1.0989 0.2114 0.065 Uiso 1 1 calc R U .
H7C H 1.1373 0.9788 0.1192 0.065 Uiso 1 1 calc R U .
C8 C 0.87088(19) 1.08660(18) 0.09539(13) 0.0380(3) Uani 1 1 d . . .
H8A H 0.9587 1.1766 0.1367 0.046 Uiso 1 1 calc R U .
H8B H 0.9221 1.0514 0.0471 0.046 Uiso 1 1 calc R U .
C9 C 0.7445(3) 1.1474(3) 0.05002(19) 0.0606(6) Uani 1 1 d . . .
H9A H 0.6572 1.0606 0.0079 0.091 Uiso 1 1 calc R U .
H9B H 0.7986 1.2319 0.0162 0.091 Uiso 1 1 calc R U .
H9C H 0.6966 1.1886 0.097 0.091 Uiso 1 1 calc R U .
C10 C 0.6911(3) 0.9987(2) 0.24062(17) 0.0554(6) Uani 1 1 d . . .
H10A H 0.6085 1.031 0.2055 0.066 Uiso 1 1 calc R U .
H10B H 0.6319 0.9126 0.2732 0.066 Uiso 1 1 calc R U .
C11 C 0.8086(4) 1.1382(3) 0.3100(2) 0.0838(10) Uani 1 1 d . . .
H11A H 0.8935 1.1082 0.3432 0.126 Uiso 1 1 calc R U .
H11B H 0.7476 1.1694 0.3532 0.126 Uiso 1 1 calc R U .
H11C H 0.8606 1.227 0.2785 0.126 Uiso 1 1 calc R U .
C12 C 0.6247(2) 0.7746(2) 0.08064(14) 0.0535(5) Uani 1 1 d . . .
H12A H 0.5632 0.69 0.1134 0.064 Uiso 1 1 calc R U .
H12B H 0.5486 0.8235 0.0552 0.064 Uiso 1 1 calc R U .
C13 C 0.6821(4) 0.7024(3) 0.00291(13) 0.0854(11) Uani 1 1 d . . .
H13A H 0.7331 0.7838 -0.0336 0.128 Uiso 1 1 calc R U .
H13B H 0.5877 0.6171 -0.0358 0.128 Uiso 1 1 calc R U .
H13C H 0.7628 0.6597 0.0279 0.128 Uiso 1 1 calc R U .
C14 C 1.0706(3) 0.6073(4) 0.3759(2) 0.0846(11) Uani 1 1 d . . .
H14A H 1.0256 0.6539 0.4231 0.102 Uiso 1 1 calc R U .
H14B H 0.9779 0.5157 0.3389 0.102 Uiso 1 1 calc R U .
C15 C 1.1933(4) 0.5459(6) 0.4242(3) 0.142(2) Uani 1 1 d . . .
H15A H 1.2211 0.4791 0.3794 0.213 Uiso 1 1 calc R U .
H15B H 1.1443 0.4837 0.4701 0.213 Uiso 1 1 calc R U .
H15C H 1.2934 0.6354 0.4542 0.213 Uiso 1 1 calc R U .
C16 C 1.2528(2) 0.6704(2) 0.22723(17) 0.0533(5) Uani 1 1 d . . .
H16A H 1.3179 0.7529 0.1943 0.064 Uiso 1 1 calc R U .
H16B H 1.33 0.6352 0.2651 0.064 Uiso 1 1 calc R U .
C17 C 1.1321(4) 0.5313(3) 0.1584(3) 0.1081(15) Uani 1 1 d . . .
H17A H 1.0688 0.4487 0.1909 0.162 Uiso 1 1 calc R U .
H17B H 1.1927 0.489 0.1199 0.162 Uiso 1 1 calc R U .
H17C H 1.0569 0.5663 0.1201 0.162 Uiso 1 1 calc R U .
C18 C 1.3187(2) 0.9121(4) 0.37867(14) 0.0733(8) Uani 1 1 d . . .
H18A H 1.3869 0.8647 0.414 0.088 Uiso 1 1 calc R U .
H18B H 1.3886 0.9837 0.3421 0.088 Uiso 1 1 calc R U .
C19 C 1.2597(4) 1.0079(6) 0.44472(19) 0.1234(18) Uani 1 1 d . . .
H19A H 1.1884 1.0515 0.4101 0.185 Uiso 1 1 calc R U .
H19B H 1.3549 1.0944 0.482 0.185 Uiso 1 1 calc R U .
H19C H 1.198 0.9392 0.4845 0.185 Uiso 1 1 calc R U .

loop_
_atom_site_aniso_label
_atom_site_aniso_U_11
_atom_site_aniso_U_22
_atom_site_aniso_U_33
_atom_site_aniso_U_23
_atom_site_aniso_U_13
_atom_site_aniso_U_12
Ni1 0.01796(6) 0.02518(7) 0.02070(7) 0.00589(5) 0.00456(5) 0.00840(5)
P1 0.02078(13) 0.02475(14) 0.03751(17) 0.01422(12) 0.00625(12) 0.00934(11)
P2 0.02360(15) 0.0644(3) 0.03621(18) 0.02792(18) 0.01307(13) 0.02496(17)
F1A 0.0541(14) 0.164(3) 0.0552(14) 0.0600(17) 0.0361(11) 0.0573(18)
F1B 0.0430(15) 0.0304(13) 0.193(5) 0.0361(19) 0.029(2) 0.0053(11)
C1 0.0220(5) 0.0401(6) 0.0342(6) 0.0205(5) 0.0110(4) 0.0171(5)
C2 0.0307(6) 0.0722(11) 0.0367(7) 0.0277(7) 0.0153(6) 0.0291(7)
C3 0.0387(8) 0.1038(17) 0.0594(11) 0.0580(12) 0.0299(8) 0.0445(11)
C4 0.0349(8) 0.0778(14) 0.1085(18) 0.0730(15) 0.0375(10) 0.0317(9)
C5 0.0345(8) 0.0399(8) 0.1065(18) 0.0424(10) 0.0247(9) 0.0172(7)
C6 0.0303(6) 0.0317(6) 0.0609(10) 0.0223(6) 0.0169(6) 0.0133(5)
C7 0.0244(6) 0.0440(8) 0.0639(11) 0.0270(8) 0.0111(6) 0.0089(6)
C8 0.0324(6) 0.0313(6) 0.0538(9) 0.0233(6) 0.0099(6) 0.0110(5)
C9 0.0487(10) 0.0576(11) 0.0949(17) 0.0536(12) 0.0215(11) 0.0293(9)
C10 0.0578(11) 0.0490(10) 0.0922(16) 0.0386(10) 0.0475(11) 0.0399(9)
C11 0.126(3) 0.0491(12) 0.101(2) 0.0136(13) 0.071(2) 0.0439(15)
C12 0.0309(7) 0.0513(10) 0.0573(10) 0.0338(8) -0.0153(7) -0.0071(6)
C13 0.0969(19) 0.0689(14) 0.0274(8) 0.0085(8) -0.0048(10) -0.0376(14)
C14 0.0484(11) 0.152(3) 0.1070(19) 0.108(2) 0.0476(12) 0.0674(15)
C15 0.0767(18) 0.260(5) 0.188(4) 0.196(4) 0.082(2) 0.118(3)
C16 0.0420(9) 0.0509(10) 0.0889(15) 0.0298(10) 0.0362(10) 0.0301(8)
C17 0.083(2) 0.0501(14) 0.186(4) -0.0227(19) 0.071(2) 0.0115(13)
C18 0.0301(8) 0.149(3) 0.0352(9) 0.0049(12) -0.0042(7) 0.0327(12)
C19 0.0579(16) 0.227(5) 0.0492(14) -0.053(2) -0.0039(12) 0.035(2)

loop_
_atom_type_symbol
_atom_type_description
_atom_type_scat_dispersion_real
_atom_type_scat_dispersion_imag
_atom_type_scat_source
C C 0.0033 0.0016 'International Tables Vol C Tables 4.2.6.8 and 6.1.1.4'
H H 0 0 'International Tables Vol C Tables 4.2.6.8 and 6.1.1.4'
F F 0.0171 0.0103 'International Tables Vol C Tables 4.2.6.8 and 6.1.1.4'
P P 0.1023 0.0942 'International Tables Vol C Tables 4.2.6.8 and 6.1.1.4'
Ni Ni 0.3393 1.1124 'International Tables Vol C Tables 4.2.6.8 and 6.1.1.4'

loop_
_geom_angle_atom_site_label_1
_geom_angle_atom_site_label_2
_geom_angle_atom_site_label_3
_geom_angle
C1 Ni1 C7 178.13(7)
C1 Ni1 P2 91.27(4)
C7 Ni1 P2 88.11(5)
C1 Ni1 P1 87.98(4)
C7 Ni1 P1 92.72(5)
P2 Ni1 P1 177.185(17)
C10 P1 C12 102.51(12)
C10 P1 C8 103.12(8)
C12 P1 C8 103.28(8)
C10 P1 Ni1 113.23(8)
C12 P1 Ni1 114.54(7)
C8 P1 Ni1 118.28(5)
C16 P2 C14 104.97(12)
C16 P2 C18 102.49(10)
C14 P2 C18 102.53(14)
C16 P2 Ni1 113.76(8)
C14 P2 Ni1 117.60(6)
C18 P2 Ni1 113.77(10)
C2 C1 C6 115.37(14)
C2 C1 Ni1 122.42(13)
C6 C1 Ni1 122.06(11)
C3 C2 C1 121.0(2)
C3 C2 H2 119.5
C1 C2 H2 119.5
C4 C3 C2 122.70(19)
C4 C3 H3 118.6
C2 C3 H3 118.6
C3 C4 C5 116.91(16)
C3 C4 H4 121.5
C5 C4 H4 121.5
C4 C5 C6 122.2(2)
C4 C5 H5 118.9
C6 C5 H5 118.9
C5 C6 C1 121.84(18)
C5 C6 H6 119.1
C1 C6 H6 119.1
Ni1 C7 H7A 109.5
Ni1 C7 H7B 109.5
H7A C7 H7B 109.5
Ni1 C7 H7C 109.5
H7A C7 H7C 109.5
H7B C7 H7C 109.5
C9 C8 P1 117.19(12)
C9 C8 H8A 108
P1 C8 H8A 108
C9 C8 H8B 108
P1 C8 H8B 108
H8A C8 H8B 107.2
C8 C9 H9A 109.5
C8 C9 H9B 109.5
H9A C9 H9B 109.5
C8 C9 H9C 109.5
H9A C9 H9C 109.5
H9B C9 H9C 109.5
C11 C10 P1 112.62(15)
C11 C10 H10A 109.1
P1 C10 H10A 109.1
C11 C10 H10B 109.1
P1 C10 H10B 109.1
H10A C10 H10B 107.8
C10 C11 H11A 109.5
C10 C11 H11B 109.5
H11A C11 H11B 109.5
C10 C11 H11C 109.5
H11A C11 H11C 109.5
H11B C11 H11C 109.5
C13 C12 P1 112.21(14)
C13 C12 H12A 109.2
P1 C12 H12A 109.2
C13 C12 H12B 109.2
P1 C12 H12B 109.2
H12A C12 H12B 107.9
C12 C13 H13A 109.5
C12 C13 H13B 109.5
H13A C13 H13B 109.5
C12 C13 H13C 109.5
H13A C13 H13C 109.5
H13B C13 H13C 109.5
C15 C14 P2 117.13(15)
C15 C14 H14A 108
P2 C14 H14A 108
C15 C14 H14B 108
P2 C14 H14B 108
H14A C14 H14B 107.3
C14 C15 H15A 109.5
C14 C15 H15B 109.5
H15A C15 H15B 109.5
C14 C15 H15C 109.5
H15A C15 H15C 109.5
H15B C15 H15C 109.5
C17 C16 P2 111.57(15)
C17 C16 H16A 109.3
P2 C16 H16A 109.3
C17 C16 H16B 109.3
P2 C16 H16B 109.3
H16A C16 H16B 108
C16 C17 H17A 109.5
C16 C17 H17B 109.5
H17A C17 H17B 109.5
C16 C17 H17C 109.5
H17A C17 H17C 109.5
H17B C17 H17C 109.5
C19 C18 P2 112.27(16)
C19 C18 H18A 109.2
P2 C18 H18A 109.2
C19 C18 H18B 109.2
P2 C18 H18B 109.2
H18A C18 H18B 107.9
C18 C19 H19A 109.5
C18 C19 H19B 109.5
H19A C19 H19B 109.5
C18 C19 H19C 109.5
H19A C19 H19C 109.5
H19B C19 H19C 109.5

loop_
_geom_bond_atom_site_label_1
_geom_bond_atom_site_label_2
_geom_bond_distance
Ni1 C1 1.9369(13)
Ni1 C7 1.9796(15)
Ni1 P2 2.1602(4)
Ni1 P1 2.1780(4)
P1 C10 1.8260(19)
P1 C12 1.8259(18)
P1 C8 1.8388(14)
P2 C16 1.8254(19)
P2 C14 1.8329(19)
P2 C18 1.835(2)
C1 C2 1.405(2)
C1 C6 1.405(2)
C2 C3 1.403(3)
C2 H2 0.95
C3 C4 1.364(4)
C3 H3 0.95
C4 C5 1.371(4)
C4 H4 0.95
C5 C6 1.392(2)
C5 H5 0.95
C6 H6 0.95
C7 H7A 0.98
C7 H7B 0.98
C7 H7C 0.98
C8 C9 1.530(2)
C8 H8A 0.99
C8 H8B 0.99
C9 H9A 0.98
C9 H9B 0.98
C9 H9C 0.98
C10 C11 1.516(4)
C10 H10A 0.99
C10 H10B 0.99
C11 H11A 0.98
C11 H11B 0.98
C11 H11C 0.98
C12 C13 1.518(4)
C12 H12A 0.99
C12 H12B 0.99
C13 H13A 0.98
C13 H13B 0.98
C13 H13C 0.98
C14 C15 1.526(3)
C14 H14A 0.99
C14 H14B 0.99
C15 H15A 0.98
C15 H15B 0.98
C15 H15C 0.98
C16 C17 1.518(4)
C16 H16A 0.99
C16 H16B 0.99
C17 H17A 0.98
C17 H17B 0.98
C17 H17C 0.98
C18 C19 1.524(4)
C18 H18A 0.99
C18 H18B 0.99
C19 H19A 0.98
C19 H19B 0.98
C19 H19C 0.98
